data_7222689
loop_
_publ_author_name
'Weiss, A.'
'Weiss, Ar.'

_publ_section_title
;
 Zur Kenntnis von Siliciumditellurid
;
_journal_name_full
;
Zeitschrift fuer Naturforschung, Teil B. Anorganische Chemie, Organische 
Chemie (2,1947-32,1977)
;
_journal_page_first 104
_journal_page_last 104
_journal_volume 8
_journal_year 1953
_chemical_formula_sum 'Si Te2'
_space_group_IT_number 162
_symmetry_space_group_name_Hall '-P 3 2'
_symmetry_space_group_name_H-M 'P -3 1 m'
_cell_angle_alpha 90
_cell_angle_beta 90
_cell_angle_gamma 120
_cell_formula_units_Z 1
_cell_length_a 4.28
_cell_length_b 4.28
_cell_length_c 6.71
_cell_volume 106.449
_citation_journal_id_ASTM ZENBAX
_cod_data_source_file Weiss_ZENBAX_1953_555.cif
_cod_data_source_block Si1Te2
_cod_original_cell_volume 106.4488
_cod_original_formula_sum 'Si1 Te2'
_cod_database_code 7222689

loop_
_symmetry_equiv_pos_as_xyz
x,y,z
-y,x-y,z
-x+y,-x,z
-y,-x,-z
x,x-y,-z
-x+y,y,-z
-x,-y,-z
y,-x+y,-z
x-y,x,-z
y,x,z
-x,-x+y,z
x-y,-y,z

loop_
_atom_site_label
_atom_site_type_symbol
_atom_site_fract_x
_atom_site_fract_y
_atom_site_fract_z
_atom_site_occupancy
_atom_site_U_iso_or_equiv
Si1 Si+4 0 0 0 1 0.0
Te1 Te-2 0.3333 0.6667 0.265 0.5 0.0
